data_4349363
loop_
_publ_author_name
'Esteruelas, Miguel A.'
'Garc\'ia-Yebra, Cristina'
'Mart\'in, Jaime'
'O\~nate, Enrique'

_publ_section_title
;
 mer, fac, and Bidentate Coordination of an Alkyl-POP Ligand in the
 Chemistry of Nonclassical Osmium Hydrides.
;
_journal_issue 1
_journal_name_full 'Inorganic chemistry'
_journal_page_first 676
_journal_page_last 683
_journal_paper_doi 10.1021/acs.inorgchem.6b02837
_journal_volume 56
_journal_year 2017
_chemical_formula_moiety 'C29 H45 Cl N O Os P2, B F4, C4 H10 O'
_chemical_formula_sum 'C33 H55 B Cl F4 N O2 Os P2'
_chemical_formula_weight 872.18
_space_group_IT_number 11
_space_group_name_Hall '-P 2yb'
_space_group_name_H-M_alt 'P 1 21/m 1'
_symmetry_cell_setting monoclinic
_symmetry_space_group_name_H-M 'P 1 21/m 1'
_atom_sites_solution_hydrogens geom
_atom_sites_solution_primary direct
_atom_sites_solution_secondary difmap
_audit_creation_method SHELXL-97
_cell_angle_alpha 90.00
_cell_angle_beta 89.988(3)
_cell_angle_gamma 90.00
_cell_formula_units_Z 4
_cell_length_a 11.843(3)
_cell_length_b 22.139(5)
_cell_length_c 14.179(3)
_cell_measurement_reflns_used 4825
_cell_measurement_temperature 100(2)
_cell_measurement_theta_max 24
_cell_measurement_theta_min 2
_cell_volume 3717.6(15)
_computing_cell_refinement 'SAINT+ v. 7.56a (Bruker AXS, 2008)'
_computing_data_collection 'apex2 v. 7.0 (Bruker AXS, 2009)'
_computing_data_reduction 'SAINT+ v. 7.56a (Bruker AXS, 2008)'
_computing_molecular_graphics 'XP, SHELXTL v. 6.14 (Bruker, 2000)'
_computing_publication_material 'XCIF, SHELXTL v. 6.14 (Bruker, 2000)'
_computing_structure_refinement 'SHELXL-97 (Sheldrick, 1997)'
_computing_structure_solution 'SHELXS-97 (Sheldrick, 1990)'
_diffrn_ambient_temperature 100(2)
_diffrn_detector_area_resol_mean 8.33
_diffrn_measured_fraction_theta_full 0.992
_diffrn_measured_fraction_theta_max 0.992
_diffrn_measurement_device_type 'Bruker APEX DUO system'
_diffrn_measurement_method '\w rotations with narrow frames'
_diffrn_radiation_monochromator graphite
_diffrn_radiation_source 'normal-focus sealed tube'
_diffrn_radiation_type MoK\a
_diffrn_radiation_wavelength 0.71073
_diffrn_reflns_av_R_equivalents 0.0876
_diffrn_reflns_av_sigmaI/netI 0.0789
_diffrn_reflns_limit_h_max 14
_diffrn_reflns_limit_h_min -14
_diffrn_reflns_limit_k_max 27
_diffrn_reflns_limit_k_min -27
_diffrn_reflns_limit_l_max 17
_diffrn_reflns_limit_l_min -17
_diffrn_reflns_number 32991
_diffrn_reflns_theta_full 26.56
_diffrn_reflns_theta_max 26.56
_diffrn_reflns_theta_min 0.92
_diffrn_standards_decay_% 0
_exptl_absorpt_coefficient_mu 3.638
_exptl_absorpt_correction_T_max 0.862
_exptl_absorpt_correction_T_min 0.590
_exptl_absorpt_correction_type multi-scan
_exptl_absorpt_process_details
;
Absorption correction performed with SADABS program. This is based on the
method of Blessing: Blessing, R. H., Acta Crystallogr., Sect. A 1995, 51, 33.

SADABS: Area-Detector Absorption Correction. Bruker-AXS 
within SAINT+ package, v. 6.1 (2000).
;
_exptl_crystal_colour colourless
_exptl_crystal_density_diffrn 1.558
_exptl_crystal_density_method 'not measured'
_exptl_crystal_description 'irregular block'
_exptl_crystal_F_000 1760
_exptl_crystal_size_max 0.15
_exptl_crystal_size_mid 0.10
_exptl_crystal_size_min 0.07
_refine_diff_density_max 1.785
_refine_diff_density_min -1.406
_refine_diff_density_rms 0.181
_refine_ls_extinction_method none
_refine_ls_goodness_of_fit_ref 1.022
_refine_ls_hydrogen_treatment mixed
_refine_ls_matrix_type full
_refine_ls_number_parameters 417
_refine_ls_number_reflns 7908
_refine_ls_number_restraints 256
_refine_ls_restrained_S_all 1.135
_refine_ls_R_factor_all 0.0820
_refine_ls_R_factor_gt 0.0521
_refine_ls_shift/su_max 0.041
_refine_ls_shift/su_mean 0.003
_refine_ls_structure_factor_coef Fsqd
_refine_ls_weighting_details 'calc w=1/[\s^2^(Fo^2^)+(0.0587P)^2^+8.3084P] where P=(Fo^2^+2Fc^2^)/3'
_refine_ls_weighting_scheme calc
_refine_ls_wR_factor_gt 0.1143
_refine_ls_wR_factor_ref 0.1289
_reflns_number_gt 5862
_reflns_number_total 7908
_reflns_threshold_expression >2sigma(I)
_cod_data_source_file ic6b02837_si_002.cif
_cod_data_source_block 6
_cod_original_cell_volume 3717.4(14)
_cod_original_sg_symbol_H-M P21/m
_cod_database_code 4349363

loop_
_symmetry_equiv_pos_as_xyz
'x, y, z'
'-x, y+1/2, -z'
'-x, -y, -z'
'x, -y-1/2, z'

loop_
_atom_site_label
_atom_site_type_symbol
_atom_site_fract_x
_atom_site_fract_y
_atom_site_fract_z
_atom_site_U_iso_or_equiv
_atom_site_adp_type
_atom_site_occupancy
_atom_site_symmetry_multiplicity
_atom_site_calc_flag
_atom_site_refinement_flags
_atom_site_disorder_assembly
_atom_site_disorder_group
Os1 Os 0.84584(7) 0.2500 0.09833(4) 0.02475(16) Uani 1 2 d SD . .
H1 H 0.719(2) 0.227(2) 0.087(7) 0.030 Uiso 1 1 d D . .
Os2 Os 0.34426(7) 0.2500 0.35931(4) 0.03196(19) Uani 1 2 d SD . .
H2 H 0.2169(18) 0.273(2) 0.360(7) 0.038 Uiso 1 1 d D . .
P1 P 0.8499(3) 0.35480(13) 0.11834(18) 0.0255(6) Uani 1 1 d . . .
P2 P 0.3503(3) 0.35480(16) 0.33959(19) 0.0344(7) Uani 1 1 d . . .
Cl1 Cl 1.0480(4) 0.2500 0.1316(3) 0.0325(9) Uani 1 2 d S . .
Cl2 Cl 0.5473(3) 0.2500 0.3361(3) 0.0348(10) Uani 1 2 d S . .
B1A B 0.2678(11) 0.4215(6) 0.7681(9) 0.018(3) Uiso 0.445(7) 1 d PD A 1
F1A F 0.2545(13) 0.4527(7) 0.6864(10) 0.0531(13) Uiso 0.445(7) 1 d PD A 1
F2A F 0.1977(11) 0.3726(6) 0.7683(11) 0.0531(13) Uiso 0.445(7) 1 d PD A 1
F3A F 0.3768(9) 0.4021(7) 0.7774(11) 0.0531(13) Uiso 0.445(7) 1 d PD A 1
F4A F 0.2400(16) 0.4580(8) 0.8422(12) 0.0531(13) Uiso 0.445(7) 1 d PD A 1
B1B B 0.3278(10) 0.4324(5) 0.7805(8) 0.018(3) Uiso 0.555(7) 1 d PD A 2
F1B F 0.3273(11) 0.3703(5) 0.7789(8) 0.0531(13) Uiso 0.555(7) 1 d PD A 2
F2B F 0.2474(13) 0.4540(7) 0.8392(10) 0.0531(13) Uiso 0.555(7) 1 d PD A 2
F3B F 0.3124(11) 0.4534(6) 0.6912(8) 0.0531(13) Uiso 0.555(7) 1 d PD A 2
F4B F 0.4325(9) 0.4501(6) 0.8122(9) 0.0531(13) Uiso 0.555(7) 1 d PD A 2
N1 N 0.8664(17) 0.2500 -0.0434(11) 0.032(5) Uani 1 2 d SU . .
N2 N 0.3534(18) 0.2500 0.4953(13) 0.047(5) Uani 1 2 d SU . .
O1 O 0.8388(10) 0.2500 0.2485(7) 0.025(2) Uani 1 2 d SU . .
O2 O 0.3443(12) 0.2500 0.2055(6) 0.030(3) Uani 1 2 d SU . .
C1 C 0.8381(12) 0.3587(5) 0.2464(6) 0.027(3) Uani 1 1 d U . .
C2 C 0.8222(10) 0.4132(5) 0.2924(7) 0.029(3) Uani 1 1 d U . .
H02 H 0.8147 0.4493 0.2568 0.035 Uiso 1 1 calc R . .
C3 C 0.8171(10) 0.4156(6) 0.3894(9) 0.027(3) Uani 1 1 d U . .
H3 H 0.8065 0.4532 0.4205 0.032 Uiso 1 1 calc R . .
C4 C 0.8276(10) 0.3629(6) 0.4415(8) 0.030(3) Uani 1 1 d U . .
H4 H 0.8274 0.3650 0.5085 0.036 Uiso 1 1 calc R . .
C5 C 0.8384(13) 0.3063(5) 0.3974(7) 0.026(2) Uani 1 1 d U . .
C6 C 0.8384(9) 0.3049(5) 0.2994(6) 0.019(2) Uani 1 1 d U . .
C7 C 0.8486(15) 0.2500 0.4594(9) 0.022(3) Uani 1 2 d SU . .
C8 C 0.9706(18) 0.2500 0.5007(15) 0.039(6) Uani 1 2 d SU . .
H8A H 1.0242 0.2379 0.4516 0.058 Uiso 0.50 1 calc PR . .
H8B H 0.9748 0.2215 0.5534 0.058 Uiso 0.50 1 calc PR . .
H8C H 0.9896 0.2906 0.5231 0.058 Uiso 0.50 1 calc PR . .
C9 C 0.7612(14) 0.2500 0.5399(11) 0.030(4) Uani 1 2 d SU . .
H9A H 0.7685 0.2127 0.5765 0.044 Uiso 0.50 1 calc PR . .
H9B H 0.6850 0.2525 0.5133 0.044 Uiso 0.50 1 calc PR . .
H9C H 0.7745 0.2848 0.5811 0.044 Uiso 0.50 1 calc PR . .
C10 C 0.9854(11) 0.3937(6) 0.0898(10) 0.030(3) Uani 1 1 d U . .
H10 H 1.0459 0.3729 0.1268 0.035 Uiso 1 1 calc R . .
C11 C 0.9885(11) 0.4598(5) 0.1180(9) 0.039(3) Uani 1 1 d U . .
H11A H 1.0639 0.4763 0.1055 0.059 Uiso 1 1 calc R . .
H11B H 0.9713 0.4636 0.1853 0.059 Uiso 1 1 calc R . .
H11C H 0.9324 0.4823 0.0813 0.059 Uiso 1 1 calc R . .
C12 C 1.0147(11) 0.3852(6) -0.0147(8) 0.037(3) Uani 1 1 d U . .
H12A H 1.0896 0.4022 -0.0273 0.055 Uiso 1 1 calc R . .
H12B H 0.9584 0.4059 -0.0537 0.055 Uiso 1 1 calc R . .
H12C H 1.0149 0.3420 -0.0299 0.055 Uiso 1 1 calc R . .
C13 C 0.7362(10) 0.4022(6) 0.0721(8) 0.030(3) Uani 1 1 d U . .
H13 H 0.7567 0.4453 0.0841 0.035 Uiso 1 1 calc R . .
C14 C 0.7191(12) 0.3944(7) -0.0331(9) 0.051(4) Uani 1 1 d U . .
H14A H 0.7164 0.3513 -0.0484 0.076 Uiso 1 1 calc R . .
H14B H 0.7819 0.4134 -0.0670 0.076 Uiso 1 1 calc R . .
H14C H 0.6480 0.4136 -0.0519 0.076 Uiso 1 1 calc R . .
C15 C 0.6228(11) 0.3891(6) 0.1232(9) 0.043(4) Uani 1 1 d U . .
H15A H 0.5629 0.4138 0.0953 0.064 Uiso 1 1 calc R . .
H15B H 0.6303 0.3990 0.1903 0.064 Uiso 1 1 calc R . .
H15C H 0.6038 0.3463 0.1164 0.064 Uiso 1 1 calc R . .
C16 C 0.8895(17) 0.2500 -0.1186(13) 0.043(5) Uani 1 2 d SU . .
C17 C 0.917(2) 0.2500 -0.2175(16) 0.072(7) Uani 1 2 d SU . .
H17A H 0.8583 0.2279 -0.2523 0.107 Uiso 0.50 1 calc PR . .
H17B H 0.9899 0.2304 -0.2271 0.107 Uiso 0.50 1 calc PR . .
H17C H 0.9202 0.2917 -0.2404 0.107 Uiso 0.50 1 calc PR . .
C18 C 0.3401(11) 0.3579(5) 0.2110(7) 0.030(3) Uani 1 1 d U . .
C19 C 0.3311(13) 0.4133(6) 0.1630(9) 0.039(3) Uani 1 1 d U . .
H19 H 0.3302 0.4499 0.1981 0.047 Uiso 1 1 calc R . .
C20 C 0.3237(11) 0.4155(6) 0.0665(8) 0.032(3) Uani 1 1 d U . .
H20 H 0.3174 0.4531 0.0348 0.038 Uiso 1 1 calc R . .
C21 C 0.3257(10) 0.3619(5) 0.0161(8) 0.029(3) Uani 1 1 d U . .
H21 H 0.3206 0.3637 -0.0507 0.035 Uiso 1 1 calc R . .
C22 C 0.3347(11) 0.3063(5) 0.0584(7) 0.027(3) Uani 1 1 d U . .
C23 C 0.3399(18) 0.2500 -0.0017(10) 0.031(4) Uani 1 2 d SU . .
C24 C 0.449(2) 0.2500 -0.0567(16) 0.036(6) Uani 1 2 d SU . .
H24A H 0.5125 0.2435 -0.0135 0.054 Uiso 0.50 1 calc PR . .
H24B H 0.4583 0.2890 -0.0886 0.054 Uiso 0.50 1 calc PR . .
H24C H 0.4473 0.2176 -0.1038 0.054 Uiso 0.50 1 calc PR . .
C25 C 0.2401(13) 0.2500 -0.0709(10) 0.020(3) Uani 1 2 d SU . .
H25A H 0.1716 0.2368 -0.0381 0.029 Uiso 0.50 1 calc PR . .
H25B H 0.2562 0.2223 -0.1231 0.029 Uiso 0.50 1 calc PR . .
H25C H 0.2290 0.2909 -0.0957 0.029 Uiso 0.50 1 calc PR . .
C26 C 0.3378(14) 0.3062(5) 0.1573(8) 0.029(3) Uani 1 1 d U . .
C27 C 0.4833(11) 0.3943(6) 0.3737(10) 0.032(4) Uani 1 1 d U . .
H27 H 0.5441 0.3769 0.3330 0.039 Uiso 1 1 calc R . .
C28 C 0.4870(12) 0.4616(6) 0.3587(10) 0.052(4) Uani 1 1 d U . .
H28A H 0.4261 0.4808 0.3947 0.079 Uiso 1 1 calc R . .
H28B H 0.4773 0.4706 0.2915 0.079 Uiso 1 1 calc R . .
H28C H 0.5600 0.4773 0.3801 0.079 Uiso 1 1 calc R . .
C29 C 0.5141(12) 0.3770(7) 0.4770(9) 0.044(4) Uani 1 1 d U . .
H29A H 0.5875 0.3945 0.4934 0.065 Uiso 1 1 calc R . .
H29B H 0.5179 0.3329 0.4827 0.065 Uiso 1 1 calc R . .
H29C H 0.4563 0.3927 0.5200 0.065 Uiso 1 1 calc R . .
C30 C 0.2324(12) 0.4023(7) 0.3779(9) 0.046(4) Uani 1 1 d U . .
H30 H 0.2482 0.4443 0.3559 0.055 Uiso 1 1 calc R . .
C31 C 0.1202(10) 0.3826(7) 0.3332(9) 0.044(4) Uani 1 1 d U . .
H31A H 0.1062 0.3399 0.3477 0.067 Uiso 1 1 calc R . .
H31B H 0.1241 0.3880 0.2647 0.067 Uiso 1 1 calc R . .
H31C H 0.0586 0.4072 0.3587 0.067 Uiso 1 1 calc R . .
C32 C 0.2183(14) 0.4046(9) 0.4844(11) 0.070(5) Uani 1 1 d U . .
H32A H 0.1467 0.4244 0.4999 0.105 Uiso 1 1 calc R . .
H32B H 0.2809 0.4274 0.5121 0.105 Uiso 1 1 calc R . .
H32C H 0.2182 0.3634 0.5097 0.105 Uiso 1 1 calc R . .
C33 C 0.352(3) 0.2500 0.5787(11) 0.044(5) Uani 1 2 d SU . .
C34 C 0.355(2) 0.2500 0.6816(13) 0.064(6) Uani 1 2 d SU . .
H34A H 0.2829 0.2658 0.7057 0.095 Uiso 0.50 1 calc PR . .
H34B H 0.4168 0.2756 0.7036 0.095 Uiso 0.50 1 calc PR . .
H34C H 0.3657 0.2087 0.7044 0.095 Uiso 0.50 1 calc PR . .
C35 C 0.9775(17) 0.4178(11) 0.6835(18) 0.125(9) Uiso 1 1 d D . .
H35A H 1.0306 0.4510 0.6723 0.188 Uiso 1 1 calc R . .
H35B H 0.9849 0.3878 0.6332 0.188 Uiso 1 1 calc R . .
H35C H 0.9941 0.3989 0.7444 0.188 Uiso 1 1 calc R . .
C36 C 0.8600(16) 0.4419(7) 0.6845(16) 0.120(8) Uiso 1 1 d D . .
H36A H 0.8459 0.4703 0.7371 0.144 Uiso 1 1 calc R . .
H36B H 0.8375 0.4603 0.6237 0.144 Uiso 1 1 calc R . .
O3 O 0.8087(9) 0.3813(5) 0.7002(8) 0.077(4) Uiso 1 1 d D . .
C37 C 0.6871(10) 0.3986(7) 0.7101(12) 0.072(5) Uiso 1 1 d D . .
H37A H 0.6783 0.4279 0.7622 0.087 Uiso 1 1 calc R . .
H37B H 0.6605 0.4179 0.6512 0.087 Uiso 1 1 calc R . .
C38 C 0.6193(12) 0.3445(7) 0.7295(12) 0.072(5) Uiso 1 1 d D . .
H38A H 0.5395 0.3557 0.7348 0.109 Uiso 1 1 calc R . .
H38B H 0.6445 0.3261 0.7888 0.109 Uiso 1 1 calc R . .
H38C H 0.6287 0.3154 0.6779 0.109 Uiso 1 1 calc R . .

loop_
_atom_site_aniso_label
_atom_site_aniso_U_11
_atom_site_aniso_U_22
_atom_site_aniso_U_33
_atom_site_aniso_U_23
_atom_site_aniso_U_13
_atom_site_aniso_U_12
Os1 0.0309(4) 0.0326(4) 0.0107(3) 0.000 0.0001(3) 0.000
Os2 0.0297(4) 0.0555(5) 0.0106(3) 0.000 0.0001(3) 0.000
P1 0.0318(16) 0.0306(16) 0.0143(13) -0.0004(11) -0.0001(13) -0.0009(15)
P2 0.0301(17) 0.059(2) 0.0144(14) -0.0125(13) 0.0003(17) 0.0018(18)
Cl1 0.031(2) 0.042(3) 0.024(2) 0.000 0.0003(16) 0.000
Cl2 0.025(2) 0.052(3) 0.027(2) 0.000 0.0006(17) 0.000
N1 0.046(9) 0.036(7) 0.013(6) 0.000 0.002(6) 0.000
N2 0.040(8) 0.074(9) 0.028(8) 0.000 -0.002(7) 0.000
O1 0.033(5) 0.027(5) 0.016(5) 0.000 0.001(5) 0.000
O2 0.043(6) 0.041(6) 0.005(4) 0.000 0.009(5) 0.000
C1 0.031(5) 0.040(6) 0.010(5) -0.002(4) -0.001(5) -0.005(5)
C2 0.037(6) 0.029(6) 0.021(5) -0.001(4) -0.005(4) -0.003(5)
C3 0.031(7) 0.024(6) 0.025(6) -0.007(5) 0.007(5) -0.005(5)
C4 0.031(6) 0.041(6) 0.017(5) -0.005(5) 0.003(5) -0.002(5)
C5 0.024(5) 0.037(6) 0.017(5) 0.005(4) 0.000(6) -0.009(6)
C6 0.015(5) 0.034(5) 0.009(4) -0.007(4) 0.000(4) -0.002(5)
C7 0.023(6) 0.034(7) 0.011(6) 0.000 -0.005(6) 0.000
C8 0.044(10) 0.050(10) 0.022(8) 0.000 -0.005(7) 0.000
C9 0.033(8) 0.027(8) 0.029(7) 0.000 0.000(6) 0.000
C10 0.033(6) 0.028(6) 0.028(6) -0.005(5) 0.002(5) 0.002(5)
C11 0.042(7) 0.039(7) 0.037(6) -0.003(5) 0.007(5) -0.004(5)
C12 0.045(7) 0.036(7) 0.030(6) 0.008(5) 0.003(5) -0.005(6)
C13 0.021(5) 0.045(7) 0.023(5) 0.008(5) 0.003(5) -0.003(5)
C14 0.049(7) 0.078(8) 0.025(6) 0.019(6) -0.001(5) 0.011(7)
C15 0.043(7) 0.051(7) 0.035(6) 0.009(5) 0.006(5) -0.006(5)
C16 0.049(9) 0.052(9) 0.028(8) 0.000 0.000(7) 0.000
C17 0.069(10) 0.096(11) 0.050(9) 0.000 0.011(8) 0.000
C18 0.029(5) 0.030(6) 0.030(6) -0.008(4) 0.000(5) 0.006(5)
C19 0.037(7) 0.047(7) 0.034(6) -0.010(5) 0.003(6) 0.005(6)
C20 0.033(7) 0.035(6) 0.027(6) -0.005(5) 0.002(5) 0.001(5)
C21 0.032(6) 0.035(6) 0.020(5) 0.000(5) -0.007(5) 0.001(5)
C22 0.031(6) 0.031(5) 0.019(5) 0.002(4) -0.003(5) 0.002(5)
C23 0.043(8) 0.032(7) 0.018(6) 0.000 -0.004(7) 0.000
C24 0.046(9) 0.028(9) 0.033(9) 0.000 0.000(8) 0.000
C25 0.028(7) 0.019(7) 0.011(6) 0.000 -0.007(5) 0.000
C26 0.035(6) 0.031(6) 0.021(5) 0.000(4) -0.003(6) 0.004(6)
C27 0.028(6) 0.041(7) 0.028(6) -0.021(5) -0.005(5) -0.002(5)
C28 0.043(7) 0.055(8) 0.058(7) -0.018(6) -0.008(6) -0.005(6)
C29 0.046(7) 0.052(8) 0.032(6) -0.010(6) -0.011(6) -0.002(6)
C30 0.046(7) 0.069(8) 0.023(6) -0.014(6) -0.005(5) -0.001(6)
C31 0.029(6) 0.067(8) 0.037(6) -0.005(6) 0.004(5) 0.011(5)
C32 0.065(9) 0.093(10) 0.051(8) -0.013(7) 0.019(7) 0.024(8)
C33 0.056(9) 0.062(9) 0.015(7) 0.000 -0.004(8) 0.000
C34 0.064(10) 0.086(10) 0.041(8) 0.000 -0.008(9) 0.000

loop_
_atom_type_symbol
_atom_type_description
_atom_type_scat_dispersion_real
_atom_type_scat_dispersion_imag
_atom_type_scat_source
C C 0.0033 0.0016 'International Tables Vol C Tables 4.2.6.8 and 6.1.1.4'
H H 0.0000 0.0000 'International Tables Vol C Tables 4.2.6.8 and 6.1.1.4'
B B 0.0013 0.0007 'International Tables Vol C Tables 4.2.6.8 and 6.1.1.4'
N N 0.0061 0.0033 'International Tables Vol C Tables 4.2.6.8 and 6.1.1.4'
O O 0.0106 0.0060 'International Tables Vol C Tables 4.2.6.8 and 6.1.1.4'
F F 0.0171 0.0103 'International Tables Vol C Tables 4.2.6.8 and 6.1.1.4'
P P 0.1023 0.0942 'International Tables Vol C Tables 4.2.6.8 and 6.1.1.4'
Cl Cl 0.1484 0.1585 'International Tables Vol C Tables 4.2.6.8 and 6.1.1.4'
Os Os -1.2165 7.6030 'International Tables Vol C Tables 4.2.6.8 and 6.1.1.4'

loop_
_geom_angle_atom_site_label_1
_geom_angle_atom_site_label_2
_geom_angle_atom_site_label_3
_geom_angle
_geom_angle_site_symmetry_1
_geom_angle_site_symmetry_3
N1 Os1 O1 175.3(6) . .
N1 Os1 P1 96.78(7) . .
O1 Os1 P1 83.08(6) . .
N1 Os1 P1 96.78(7) . 4_565
O1 Os1 P1 83.08(6) . 4_565
P1 Os1 P1 165.85(13) . 4_565
N1 Os1 Cl1 94.2(6) . .
O1 Os1 Cl1 81.1(3) . .
P1 Os1 Cl1 87.50(9) . .
P1 Os1 Cl1 87.50(9) 4_565 .
N1 Os1 H1 91(4) . .
O1 Os1 H1 94(4) . .
P1 Os1 H1 110(2) . .
P1 Os1 H1 74(2) 4_565 .
Cl1 Os1 H1 161(2) . .
N2 Os2 O2 176.8(7) . .
N2 Os2 P2 96.76(7) . .
O2 Os2 P2 83.13(7) . .
N2 Os2 P2 96.76(7) . 4_565
O2 Os2 P2 83.13(7) . 4_565
P2 Os2 P2 165.81(14) . 4_565
N2 Os2 Cl2 94.6(6) . .
O2 Os2 Cl2 82.2(4) . .
P2 Os2 Cl2 87.33(10) . .
P2 Os2 Cl2 87.33(10) 4_565 .
N2 Os2 H2 93(4) . .
O2 Os2 H2 90(4) . .
P2 Os2 H2 74(2) . .
P2 Os2 H2 110(2) 4_565 .
Cl2 Os2 H2 160(2) . .
C1 P1 C13 105.9(6) . .
C1 P1 C10 105.0(6) . .
C13 P1 C10 106.9(6) . .
C1 P1 Os1 99.6(4) . .
C13 P1 Os1 120.7(5) . .
C10 P1 Os1 116.7(4) . .
C18 P2 C30 102.9(6) . .
C18 P2 C27 107.3(6) . .
C30 P2 C27 107.3(6) . .
C18 P2 Os2 98.9(4) . .
C30 P2 Os2 120.7(6) . .
C27 P2 Os2 117.4(5) . .
F1A B1A F2A 109.6(9) . .
F1A B1A F4A 109.0(9) . .
F2A B1A F4A 108.7(9) . .
F1A B1A F3A 110.6(9) . .
F2A B1A F3A 109.0(9) . .
F4A B1A F3A 109.8(9) . .
F2B B1B F3B 110.9(9) . .
F2B B1B F1B 111.1(9) . .
F3B B1B F1B 109.1(8) . .
F2B B1B F4B 109.4(9) . .
F3B B1B F4B 109.1(9) . .
F1B B1B F4B 107.1(8) . .
C16 N1 Os1 172.5(19) . .
C33 N2 Os2 176(2) . .
C6 O1 C6 118.6(10) 4_565 .
C6 O1 Os1 120.7(5) 4_565 .
C6 O1 Os1 120.7(5) . .
C26 O2 C26 122.1(11) . 4_565
C26 O2 Os2 118.7(5) . .
C26 O2 Os2 118.7(5) 4_565 .
C2 C1 C6 119.1(9) . .
C2 C1 P1 121.4(8) . .
C6 C1 P1 119.4(8) . .
C3 C2 C1 120.6(11) . .
C3 C2 H02 119.7 . .
C1 C2 H02 119.7 . .
C2 C3 C4 119.7(12) . .
C2 C3 H3 120.2 . .
C4 C3 H3 120.2 . .
C3 C4 C5 121.4(11) . .
C3 C4 H4 119.3 . .
C5 C4 H4 119.3 . .
C6 C5 C4 117.7(10) . .
C6 C5 C7 123.8(9) . .
C4 C5 C7 118.5(9) . .
C5 C6 C1 120.9(9) . .
C5 C6 O1 122.0(9) . .
C1 C6 O1 117.1(8) . .
C5 C7 C5 109.1(11) . 4_565
C5 C7 C9 111.9(10) . .
C5 C7 C9 111.9(10) 4_565 .
C5 C7 C8 106.8(10) . .
C5 C7 C8 106.8(10) 4_565 .
C9 C7 C8 110.2(13) . .
C7 C8 H8A 109.5 . .
C7 C8 H8B 109.5 . .
H8A C8 H8B 109.5 . .
C7 C8 H8C 109.5 . .
H8A C8 H8C 109.5 . .
H8B C8 H8C 109.5 . .
C7 C9 H9A 109.5 . .
C7 C9 H9B 109.5 . .
H9A C9 H9B 109.5 . .
C7 C9 H9C 109.5 . .
H9A C9 H9C 109.5 . .
H9B C9 H9C 109.5 . .
C11 C10 C12 111.6(11) . .
C11 C10 P1 114.2(9) . .
C12 C10 P1 110.3(9) . .
C11 C10 H10 106.8 . .
C12 C10 H10 106.8 . .
P1 C10 H10 106.8 . .
C10 C11 H11A 109.5 . .
C10 C11 H11B 109.5 . .
H11A C11 H11B 109.5 . .
C10 C11 H11C 109.5 . .
H11A C11 H11C 109.5 . .
H11B C11 H11C 109.5 . .
C10 C12 H12A 109.5 . .
C10 C12 H12B 109.5 . .
H12A C12 H12B 109.5 . .
C10 C12 H12C 109.5 . .
H12A C12 H12C 109.5 . .
H12B C12 H12C 109.5 . .
C14 C13 C15 108.8(11) . .
C14 C13 P1 112.7(9) . .
C15 C13 P1 111.3(8) . .
C14 C13 H13 108.0 . .
C15 C13 H13 108.0 . .
P1 C13 H13 108.0 . .
C13 C14 H14A 109.5 . .
C13 C14 H14B 109.5 . .
H14A C14 H14B 109.5 . .
C13 C14 H14C 109.5 . .
H14A C14 H14C 109.5 . .
H14B C14 H14C 109.5 . .
C13 C15 H15A 109.5 . .
C13 C15 H15B 109.5 . .
H15A C15 H15B 109.5 . .
C13 C15 H15C 109.5 . .
H15A C15 H15C 109.5 . .
H15B C15 H15C 109.5 . .
N1 C16 C17 179(2) . .
C16 C17 H17A 109.5 . .
C16 C17 H17B 109.5 . .
H17A C17 H17B 109.5 . .
C16 C17 H17C 109.5 . .
H17A C17 H17C 109.5 . .
H17B C17 H17C 109.5 . .
C26 C18 C19 117.2(10) . .
C26 C18 P2 121.5(9) . .
C19 C18 P2 121.3(9) . .
C20 C19 C18 121.2(12) . .
C20 C19 H19 119.4 . .
C18 C19 H19 119.4 . .
C19 C20 C21 118.9(13) . .
C19 C20 H20 120.5 . .
C21 C20 H20 120.5 . .
C22 C21 C20 122.9(11) . .
C22 C21 H21 118.5 . .
C20 C21 H21 118.5 . .
C21 C22 C26 116.2(10) . .
C21 C22 C23 119.7(10) . .
C26 C22 C23 124.1(10) . .
C22 C23 C22 111.2(12) 4_565 .
C22 C23 C24 109.0(11) 4_565 .
C22 C23 C24 109.0(11) . .
C22 C23 C25 109.2(11) 4_565 .
C22 C23 C25 109.2(11) . .
C24 C23 C25 109.2(13) . .
C23 C24 H24A 109.5 . .
C23 C24 H24B 109.5 . .
H24A C24 H24B 109.5 . .
C23 C24 H24C 109.5 . .
H24A C24 H24C 109.5 . .
H24B C24 H24C 109.5 . .
C23 C25 H25A 109.5 . .
C23 C25 H25B 109.5 . .
H25A C25 H25B 109.5 . .
C23 C25 H25C 109.5 . .
H25A C25 H25C 109.5 . .
H25B C25 H25C 109.5 . .
C18 C26 C22 123.5(10) . .
C18 C26 O2 117.4(9) . .
C22 C26 O2 119.0(9) . .
C28 C27 C29 111.7(11) . .
C28 C27 P2 116.9(10) . .
C29 C27 P2 109.0(10) . .
C28 C27 H27 106.2 . .
C29 C27 H27 106.2 . .
P2 C27 H27 106.2 . .
C27 C28 H28A 109.5 . .
C27 C28 H28B 109.5 . .
H28A C28 H28B 109.5 . .
C27 C28 H28C 109.5 . .
H28A C28 H28C 109.5 . .
H28B C28 H28C 109.5 . .
C27 C29 H29A 109.5 . .
C27 C29 H29B 109.5 . .
H29A C29 H29B 109.5 . .
C27 C29 H29C 109.5 . .
H29A C29 H29C 109.5 . .
H29B C29 H29C 109.5 . .
C32 C30 C31 109.0(13) . .
C32 C30 P2 113.4(11) . .
C31 C30 P2 112.0(9) . .
C32 C30 H30 107.4 . .
C31 C30 H30 107.4 . .
P2 C30 H30 107.4 . .
C30 C31 H31A 109.5 . .
C30 C31 H31B 109.5 . .
H31A C31 H31B 109.5 . .
C30 C31 H31C 109.5 . .
H31A C31 H31C 109.5 . .
H31B C31 H31C 109.5 . .
C30 C32 H32A 109.5 . .
C30 C32 H32B 109.5 . .
H32A C32 H32B 109.5 . .
C30 C32 H32C 109.5 . .
H32A C32 H32C 109.5 . .
H32B C32 H32C 109.5 . .
N2 C33 C34 178(3) . .
C33 C34 H34A 109.5 . .
C33 C34 H34B 109.5 . .
H34A C34 H34B 109.5 . .
C33 C34 H34C 109.5 . .
H34A C34 H34C 109.5 . .
H34B C34 H34C 109.5 . .
C36 C35 H35A 109.5 . .
C36 C35 H35B 109.5 . .
H35A C35 H35B 109.5 . .
C36 C35 H35C 109.5 . .
H35A C35 H35C 109.5 . .
H35B C35 H35C 109.5 . .
O3 C36 C35 93.5(14) . .
O3 C36 H36A 113.0 . .
C35 C36 H36A 113.0 . .
O3 C36 H36B 113.0 . .
C35 C36 H36B 113.0 . .
H36A C36 H36B 110.4 . .
C36 O3 C37 100.2(12) . .
C38 C37 O3 109.6(12) . .
C38 C37 H37A 109.7 . .
O3 C37 H37A 109.7 . .
C38 C37 H37B 109.7 . .
O3 C37 H37B 109.7 . .
H37A C37 H37B 108.2 . .
C37 C38 H38A 109.5 . .
C37 C38 H38B 109.5 . .
H38A C38 H38B 109.5 . .
C37 C38 H38C 109.5 . .
H38A C38 H38C 109.5 . .
H38B C38 H38C 109.5 . .

loop_
_geom_bond_atom_site_label_1
_geom_bond_atom_site_label_2
_geom_bond_distance
_geom_bond_site_symmetry_2
Os1 N1 2.024(16) .
Os1 O1 2.131(9) .
Os1 P1 2.338(3) .
Os1 P1 2.338(3) 4_565
Os1 Cl1 2.441(4) .
Os1 H1 1.589(11) .
Os2 N2 1.931(18) .
Os2 O2 2.181(9) .
Os2 P2 2.338(4) .
Os2 P2 2.338(4) 4_565
Os2 Cl2 2.427(4) .
Os2 H2 1.589(11) .
P1 C1 1.823(10) .
P1 C13 1.829(13) .
P1 C10 1.866(14) .
P2 C18 1.828(11) .
P2 C30 1.831(15) .
P2 C27 1.865(13) .
B1A F1A 1.359(11) .
B1A F2A 1.364(11) .
B1A F4A 1.365(11) .
B1A F3A 1.366(11) .
B1B F2B 1.352(10) .
B1B F3B 1.361(10) .
B1B F1B 1.375(10) .
B1B F4B 1.376(10) .
N1 C16 1.10(2) .
N2 C33 1.18(2) .
O1 C6 1.413(10) 4_565
O1 C6 1.413(10) .
O2 C26 1.421(11) .
O2 C26 1.421(11) 4_565
C1 C2 1.385(15) .
C1 C6 1.408(14) .
C2 C3 1.378(15) .
C2 H02 0.9500 .
C3 C4 1.388(17) .
C3 H3 0.9500 .
C4 C5 1.406(15) .
C4 H4 0.9500 .
C5 C6 1.391(12) .
C5 C7 1.530(12) .
C7 C5 1.530(12) 4_565
C7 C9 1.54(2) .
C7 C8 1.56(3) .
C8 H8A 0.9800 .
C8 H8B 0.9800 .
C8 H8C 0.9800 .
C9 H9A 0.9800 .
C9 H9B 0.9800 .
C9 H9C 0.9800 .
C10 C11 1.517(17) .
C10 C12 1.533(18) .
C10 H10 1.0000 .
C11 H11A 0.9800 .
C11 H11B 0.9800 .
C11 H11C 0.9800 .
C12 H12A 0.9800 .
C12 H12B 0.9800 .
C12 H12C 0.9800 .
C13 C14 1.515(16) .
C13 C15 1.552(16) .
C13 H13 1.0000 .
C14 H14A 0.9800 .
C14 H14B 0.9800 .
C14 H14C 0.9800 .
C15 H15A 0.9800 .
C15 H15B 0.9800 .
C15 H15C 0.9800 .
C16 C17 1.44(3) .
C17 H17A 0.9800 .
C17 H17B 0.9800 .
C17 H17C 0.9800 .
C18 C26 1.376(14) .
C18 C19 1.408(17) .
C19 C20 1.372(16) .
C19 H19 0.9500 .
C20 C21 1.385(17) .
C20 H20 0.9500 .
C21 C22 1.373(15) .
C21 H21 0.9500 .
C22 C26 1.402(14) .
C22 C23 1.512(13) .
C23 C22 1.512(13) 4_565
C23 C24 1.51(3) .
C23 C25 1.54(2) .
C24 H24A 0.9800 .
C24 H24B 0.9800 .
C24 H24C 0.9800 .
C25 H25A 0.9800 .
C25 H25B 0.9800 .
C25 H25C 0.9800 .
C27 C28 1.506(19) .
C27 C29 1.558(19) .
C27 H27 1.0000 .
C28 H28A 0.9800 .
C28 H28B 0.9800 .
C28 H28C 0.9800 .
C29 H29A 0.9800 .
C29 H29B 0.9800 .
C29 H29C 0.9800 .
C30 C32 1.52(2) .
C30 C31 1.535(17) .
C30 H30 1.0000 .
C31 H31A 0.9800 .
C31 H31B 0.9800 .
C31 H31C 0.9800 .
C32 H32A 0.9800 .
C32 H32B 0.9800 .
C32 H32C 0.9800 .
C33 C34 1.46(2) .
C34 H34A 0.9800 .
C34 H34B 0.9800 .
C34 H34C 0.9800 .
C35 C36 1.490(11) .
C35 H35A 0.9800 .
C35 H35B 0.9800 .
C35 H35C 0.9800 .
C36 O3 1.489(10) .
C36 H36A 0.9900 .
C36 H36B 0.9900 .
O3 C37 1.496(10) .
C37 C38 1.468(10) .
C37 H37A 0.9900 .
C37 H37B 0.9900 .
C38 H38A 0.9800 .
C38 H38B 0.9800 .
C38 H38C 0.9800 .
